data_4101529
loop_
_publ_author_name
'Manos, Manolis J'
'Chrissafis, Konstantinos'
'Kanatzidis, Mercouri G'

_publ_section_title
;
 Unique pore selectivity for Cs+ and exceptionally high NH4+ exchange
 capacity of the chalcogenide material K6Sn[Zn4Sn4S17].
;
_journal_issue 27
_journal_name_full 'Journal of the American Chemical Society'
_journal_page_first 8875
_journal_page_last 8883
_journal_paper_doi 10.1021/ja061342t
_journal_volume 128
_journal_year 2006
_chemical_formula_moiety 'Cs K (NH4)2.71 Rb1.29 S17 Sn5 Zn4'
_chemical_formula_sum 'Cs H10.84 K N2.71 Rb1.29 S17 Sn5 Zn4'
_chemical_formula_weight 1731.37
_chemical_name_systematic
; 
 ? 
;
_space_group_IT_number 119
_symmetry_space_group_name_Hall 'I -4 -2'
_symmetry_space_group_name_H-M 'I -4 m 2'
_atom_sites_solution_hydrogens geom
_atom_sites_solution_primary direct
_atom_sites_solution_secondary difmap
_audit_creation_method SHELXL-97
_cell_angle_alpha 90.00
_cell_angle_beta 90.00
_cell_angle_gamma 90.00
_cell_formula_units_Z 2
_cell_length_a 13.8184(4)
_cell_length_b 13.8184(4)
_cell_length_c 10.0456(7)
_cell_measurement_temperature 293(2)
_cell_volume 1918.19(16)
_computing_structure_refinement 'SHELXL-97 (Sheldrick, 1997)'
_computing_structure_solution 'SHELXS-97 (Sheldrick, 1990)'
_diffrn_ambient_temperature 293(2)
_diffrn_measured_fraction_theta_full 0.974
_diffrn_measured_fraction_theta_max 0.974
_diffrn_radiation_monochromator graphite
_diffrn_radiation_source 'fine-focus sealed tube'
_diffrn_radiation_type MoK\a
_diffrn_radiation_wavelength 0.71073
_diffrn_reflns_av_R_equivalents 0.0935
_diffrn_reflns_av_sigmaI/netI 0.0604
_diffrn_reflns_limit_h_max 17
_diffrn_reflns_limit_h_min -18
_diffrn_reflns_limit_k_max 18
_diffrn_reflns_limit_k_min -18
_diffrn_reflns_limit_l_max 13
_diffrn_reflns_limit_l_min -13
_diffrn_reflns_number 11660
_diffrn_reflns_theta_full 29.03
_diffrn_reflns_theta_max 29.03
_diffrn_reflns_theta_min 2.08
_exptl_absorpt_coefficient_mu 9.251
_exptl_crystal_density_diffrn 2.978
_exptl_crystal_density_method 'not measured'
_exptl_crystal_F_000 1565
_refine_diff_density_max 2.564
_refine_diff_density_min -1.137
_refine_diff_density_rms 0.250
_refine_ls_abs_structure_details 'Flack H D (1983), Acta Cryst. A39, 876-881'
_refine_ls_abs_structure_Flack 0.08(4)
_refine_ls_extinction_coef 0.00052(9)
_refine_ls_extinction_expression Fc^*^=kFc[1+0.001xFc^2^\l^3^/sin(2\q)]^-1/4^
_refine_ls_extinction_method SHELXL
_refine_ls_goodness_of_fit_ref 1.041
_refine_ls_hydrogen_treatment mixed
_refine_ls_matrix_type full
_refine_ls_number_parameters 54
_refine_ls_number_reflns 1328
_refine_ls_number_restraints 0
_refine_ls_restrained_S_all 1.041
_refine_ls_R_factor_all 0.0642
_refine_ls_R_factor_gt 0.0468
_refine_ls_shift/su_max 0.000
_refine_ls_shift/su_mean 0.000
_refine_ls_structure_factor_coef Fsqd
_refine_ls_weighting_details 'calc w=1/[\s^2^(Fo^2^)+(0.0280P)^2^+43.2753P] where P=(Fo^2^+2Fc^2^)/3'
_refine_ls_weighting_scheme calc
_refine_ls_wR_factor_gt 0.0825
_refine_ls_wR_factor_ref 0.0888
_reflns_number_gt 1128
_reflns_number_total 1328
_reflns_threshold_expression >2sigma(I)
_cod_data_source_file ja061342tsi20060224_055527.cif
_cod_data_source_block 88a2
_cod_database_code 4101529

loop_
_symmetry_equiv_pos_as_xyz
'x, y, z'
'-x, -y, z'
'y, -x, -z'
'-y, x, -z'
'x, -y, z'
'-x, y, z'
'y, x, -z'
'-y, -x, -z'
'x+1/2, y+1/2, z+1/2'
'-x+1/2, -y+1/2, z+1/2'
'y+1/2, -x+1/2, -z+1/2'
'-y+1/2, x+1/2, -z+1/2'
'x+1/2, -y+1/2, z+1/2'
'-x+1/2, y+1/2, z+1/2'
'y+1/2, x+1/2, -z+1/2'
'-y+1/2, -x+1/2, -z+1/2'

loop_
_atom_site_label
_atom_site_type_symbol
_atom_site_fract_x
_atom_site_fract_y
_atom_site_fract_z
_atom_site_U_iso_or_equiv
_atom_site_adp_type
_atom_site_occupancy
_atom_site_symmetry_multiplicity
_atom_site_calc_flag
_atom_site_refinement_flags
Sn1 Sn 0.0000 0.0000 0.0000 0.0132(4) Uani 1 8 d S
Sn2 Sn 0.0000 0.27647(6) -0.02997(8) 0.0138(2) Uani 1 2 d S
Zn Zn 0.13827(11) 0.5000 -0.11586(15) 0.0129(3) Uani 1 2 d S
S1 S 0.0000 0.5000 -0.2500 0.0141(14) Uani 1 8 d S
S2 S 0.14170(18) 0.36499(16) 0.0237(2) 0.0189(5) Uani 1 1 d .
S3 S 0.0000 0.1444(3) 0.1332(3) 0.0252(8) Uani 1 2 d S
S4 S 0.0000 0.2196(2) -0.2530(4) 0.0214(8) Uani 1 2 d S
K K 0.0000 0.5000 0.2500 0.0230(14) Uani 1 8 d S
Rb Rb 0.2565(2) 0.2435(2) 0.2500 0.0423(17) Uani 0.323(6) 2 d SP
N N 0.2565(2) 0.2435(2) 0.2500 0.0423(17) Uani 0.68 2 d SP
Cs Cs -0.0708(7) 0.0000 -0.4637(6) 0.156(5) Uani 0.25 2 d SP

loop_
_atom_site_aniso_label
_atom_site_aniso_U_11
_atom_site_aniso_U_22
_atom_site_aniso_U_33
_atom_site_aniso_U_23
_atom_site_aniso_U_13
_atom_site_aniso_U_12
Sn1 0.0096(5) 0.0096(5) 0.0203(11) 0.000 0.000 0.000
Sn2 0.0183(5) 0.0096(4) 0.0136(4) 0.0007(4) 0.000 0.000
Zn 0.0122(8) 0.0124(7) 0.0140(8) 0.000 0.0000(6) 0.000
S1 0.018(2) 0.018(2) 0.007(3) 0.000 0.000 0.000
S2 0.0201(10) 0.0189(10) 0.0175(10) 0.0057(12) -0.0034(9) -0.0021(9)
S3 0.044(2) 0.0142(17) 0.0171(17) -0.0001(14) 0.000 0.000
S4 0.035(2) 0.0133(17) 0.0160(15) -0.0019(14) 0.000 0.000
K 0.022(2) 0.022(2) 0.026(3) 0.000 0.000 0.000
Rb 0.050(2) 0.050(2) 0.026(2) -0.0075(17) -0.0075(17) 0.034(2)
N 0.050(2) 0.050(2) 0.026(2) -0.0075(17) -0.0075(17) 0.034(2)
Cs 0.149(8) 0.288(15) 0.033(4) 0.000 -0.031(5) 0.000

loop_
_atom_type_symbol
_atom_type_description
_atom_type_scat_dispersion_real
_atom_type_scat_dispersion_imag
_atom_type_scat_source
N N 0.0061 0.0033 'International Tables Vol C Tables 4.2.6.8 and 6.1.1.4'
S S 0.1246 0.1234 'International Tables Vol C Tables 4.2.6.8 and 6.1.1.4'
K K 0.2009 0.2494 'International Tables Vol C Tables 4.2.6.8 and 6.1.1.4'
Zn Zn 0.2839 1.4301 'International Tables Vol C Tables 4.2.6.8 and 6.1.1.4'
Rb Rb -0.9393 2.9676 'International Tables Vol C Tables 4.2.6.8 and 6.1.1.4'
Sn Sn -0.6537 1.4246 'International Tables Vol C Tables 4.2.6.8 and 6.1.1.4'
Cs Cs -0.3680 2.1192 'International Tables Vol C Tables 4.2.6.8 and 6.1.1.4'

loop_
_geom_angle_atom_site_label_1
_geom_angle_atom_site_label_2
_geom_angle_atom_site_label_3
_geom_angle
_geom_angle_site_symmetry_1
_geom_angle_site_symmetry_3
S3 Sn1 S3 108.08(8) 4 .
S3 Sn1 S3 108.08(8) 4 2
S3 Sn1 S3 112.29(16) . 2
S3 Sn1 S3 112.29(16) 4 3
S3 Sn1 S3 108.08(8) . 3
S3 Sn1 S3 108.08(8) 2 3
S2 Sn2 S2 111.36(12) . 6
S2 Sn2 S4 112.66(7) . .
S2 Sn2 S4 112.66(7) 6 .
S2 Sn2 S3 103.42(7) . .
S2 Sn2 S3 103.42(7) 6 .
S4 Sn2 S3 112.60(12) . .
S2 Sn2 Rb 148.04(7) . 4
S2 Sn2 Rb 58.07(6) 6 4
S4 Sn2 Rb 57.348(17) . 4
S3 Sn2 Rb 108.37(6) . 4
S2 Sn2 Rb 58.07(6) . 10_554
S2 Sn2 Rb 148.04(7) 6 10_554
S4 Sn2 Rb 57.348(17) . 10_554
S3 Sn2 Rb 108.37(6) . 10_554
Rb Sn2 Rb 112.98(4) 4 10_554
S2 Zn S2 106.13(13) 5_565 .
S2 Zn S1 111.27(7) 5_565 .
S2 Zn S1 111.27(7) . .
S2 Zn S4 108.52(9) 5_565 12_554
S2 Zn S4 108.52(9) . 12_554
S1 Zn S4 110.95(10) . 12_554
S2 Zn Rb 60.73(6) 5_565 3_565
S2 Zn Rb 152.67(9) . 3_565
S1 Zn Rb 96.05(4) . 3_565
S4 Zn Rb 59.91(2) 12_554 3_565
S2 Zn Rb 152.67(9) 5_565 10_554
S2 Zn Rb 60.73(6) . 10_554
S1 Zn Rb 96.05(4) . 10_554
S4 Zn Rb 59.91(2) 12_554 10_554
Rb Zn Rb 118.99(4) 3_565 10_554
S2 Zn Cs 76.56(9) 5_565 9
S2 Zn Cs 76.56(9) . 9
S1 Zn Cs 165.62(11) . 9
S4 Zn Cs 54.67(13) 12_554 9
Rb Zn Cs 76.97(6) 3_565 9
Rb Zn Cs 76.97(6) 10_554 9
Zn S1 Zn 109.40(4) 11_454 .
Zn S1 Zn 109.61(7) 11_454 12_554
Zn S1 Zn 109.40(4) . 12_554
Zn S1 Zn 109.40(4) 11_454 2_565
Zn S1 Zn 109.61(7) . 2_565
Zn S1 Zn 109.40(4) 12_554 2_565
Zn S2 Sn2 105.02(10) . .
Zn S2 Rb 147.70(11) . .
Sn2 S2 Rb 107.24(8) . .
Zn S2 Rb 82.90(9) . 10_554
Sn2 S2 Rb 86.05(7) . 10_554
Rb S2 Rb 97.76(6) . 10_554
Zn S2 K 87.31(8) . .
Sn2 S2 K 87.76(8) . .
Rb S2 K 95.37(8) . .
Rb S2 K 166.65(9) 10_554 .
Sn1 S3 Sn2 104.22(13) . .
Sn1 S3 Cs 106.8(2) . 3
Sn2 S3 Cs 149.0(2) . 3
Sn1 S3 Rb 116.76(7) . .
Sn2 S3 Rb 86.61(7) . .
Cs S3 Rb 79.56(9) 3 .
Sn1 S3 Rb 116.76(7) . 11_455
Sn2 S3 Rb 86.61(7) . 11_455
Cs S3 Rb 79.56(9) 3 11_455
Rb S3 Rb 126.08(13) . 11_455
Zn S4 Sn2 104.53(14) 11_454 .
Zn S4 Rb 83.13(7) 11_454 10_554
Sn2 S4 Rb 86.68(6) . 10_554
Zn S4 Rb 83.13(7) 11_454 4
Sn2 S4 Rb 86.68(6) . 4
Rb S4 Rb 162.72(16) 10_554 4
Zn S4 Cs 92.00(19) 11_454 3_554
Sn2 S4 Cs 163.5(2) . 3_554
Rb S4 Cs 95.45(7) 10_554 3_554
Rb S4 Cs 95.45(7) 4 3_554
Zn S4 Cs 110.51(14) 11_454 .
Sn2 S4 Cs 141.66(15) . .
Rb S4 Cs 112.11(17) 10_554 .
Rb S4 Cs 82.60(16) 4 .
Cs S4 Cs 24.1(2) 3_554 .
Zn S4 Cs 110.51(14) 11_454 2
Sn2 S4 Cs 141.66(15) . 2
Rb S4 Cs 82.60(16) 10_554 2
Rb S4 Cs 112.11(17) 4 2
Cs S4 Cs 24.1(2) 3_554 2
Cs S4 Cs 29.6(3) . 2
S2 K S2 177.88(8) 6 12
S2 K S2 99.90(7) 6 5_565
S2 K S2 80.14(7) 12 5_565
S2 K S2 63.74(7) 6 2_565
S2 K S2 114.46(4) 12 2_565
S2 K S2 67.31(8) 5_565 2_565
S2 K S2 114.46(4) 6 16
S2 K S2 67.31(8) 12 16
S2 K S2 114.46(4) 5_565 16
S2 K S2 177.88(8) 2_565 16
S2 K S2 67.31(8) 6 .
S2 K S2 114.46(4) 12 .
S2 K S2 63.74(7) 5_565 .
S2 K S2 99.90(7) 2_565 .
S2 K S2 80.14(7) 16 .
S2 K S2 114.46(4) 6 15_455
S2 K S2 63.74(7) 12 15_455
S2 K S2 114.46(4) 5_565 15_455
S2 K S2 80.14(7) 2_565 15_455
S2 K S2 99.90(7) 16 15_455
S2 K S2 177.88(8) . 15_455
S2 K S2 80.14(7) 6 11_455
S2 K S2 99.90(7) 12 11_455
S2 K S2 177.88(8) 5_565 11_455
S2 K S2 114.46(4) 2_565 11_455
S2 K S2 63.74(7) 16 11_455
S2 K S2 114.46(4) . 11_455
S2 K S2 67.31(8) 15_455 11_455
S2 K Rb 139.93(4) 6 12
S2 K Rb 40.07(4) 12 12
S2 K Rb 40.07(4) 5_565 12
S2 K Rb 91.06(4) 2_565 12
S2 K Rb 91.06(4) 16 12
S2 K Rb 88.94(4) . 12
S2 K Rb 88.94(4) 15_455 12
S2 K Rb 139.93(4) 11_455 12
S2 K Rb 40.07(4) 6 11_455
S2 K Rb 139.93(4) 12 11_455
S2 K Rb 139.93(4) 5_565 11_455
S2 K Rb 88.94(4) 2_565 11_455
S2 K Rb 88.94(4) 16 11_455
S2 K Rb 91.06(4) . 11_455
S2 K Rb 91.06(4) 15_455 11_455
S2 K Rb 40.07(4) 11_455 11_455
Rb K Rb 180.0 12 11_455
S2 K Rb 91.06(4) 6 .
S2 K Rb 91.06(4) 12 .
S2 K Rb 88.94(4) 5_565 .
S2 K Rb 139.93(4) 2_565 .
S2 K Rb 40.07(4) 16 .
S2 K Rb 40.07(4) . .
S2 K Rb 139.93(4) 15_455 .
S2 K Rb 88.94(4) 11_455 .
Rb K Rb 90.0 12 .
Rb K Rb 90.0 11_455 .
S2 K Rb 88.94(4) 6 2_565
S2 K Rb 88.94(4) 12 2_565
S2 K Rb 91.06(4) 5_565 2_565
S2 K Rb 40.07(4) 2_565 2_565
S2 K Rb 139.93(4) 16 2_565
S2 K Rb 139.93(4) . 2_565
S2 K Rb 40.07(4) 15_455 2_565
S2 K Rb 91.06(4) 11_455 2_565
Rb K Rb 90.0 12 2_565
Rb K Rb 90.0 11_455 2_565
Rb K Rb 180.0 . 2_565
S2 Rb S2 89.13(13) . 16
S2 Rb S4 113.58(8) . 10
S2 Rb S4 116.42(7) 16 10
S2 Rb S4 116.42(7) . 3
S2 Rb S4 113.58(8) 16 3
S4 Rb S4 107.25(16) 10 3
S2 Rb S2 82.20(6) . 7
S2 Rb S2 171.32(12) 16 7
S4 Rb S2 67.83(9) 10 7
S4 Rb S2 70.58(10) 3 7
S2 Rb S2 171.32(12) . 10
S2 Rb S2 82.20(6) 16 10
S4 Rb S2 70.58(10) 10 10
S4 Rb S2 67.83(9) 3 10
S2 Rb S2 106.48(13) 7 10
S2 Rb Zn 150.53(6) . 10
S2 Rb Zn 111.88(6) 16 10
S4 Rb Zn 76.36(10) 10 10
S4 Rb Zn 36.96(7) 3 10
S2 Rb Zn 76.17(9) 7 10
S2 Rb Zn 36.38(6) 10 10
S2 Rb Zn 111.88(6) . 4_655
S2 Rb Zn 150.53(6) 16 4_655
S4 Rb Zn 36.96(7) 10 4_655
S4 Rb Zn 76.36(10) 3 4_655
S2 Rb Zn 36.38(6) 7 4_655
S2 Rb Zn 76.17(9) 10 4_655
Zn Rb Zn 58.51(7) 10 4_655
S2 Rb S3 85.05(9) . 12
S2 Rb S3 62.30(8) 16 12
S4 Rb S3 61.87(8) 10 12
S4 Rb S3 158.47(10) 3 12
S2 Rb S3 116.81(7) 7 12
S2 Rb S3 90.68(6) 10 12
Zn Rb S3 122.54(7) 10 12
Zn Rb S3 97.87(6) 4_655 12
S2 Rb S3 62.30(8) . .
S2 Rb S3 85.05(9) 16 .
S4 Rb S3 158.47(10) 10 .
S4 Rb S3 61.87(8) 3 .
S2 Rb S3 90.68(6) 7 .
S2 Rb S3 116.81(7) 10 .
Zn Rb S3 97.87(6) 10 .
Zn Rb S3 122.54(7) 4_655 .
S3 Rb S3 134.49(14) 12 .
S2 Rb Sn2 145.87(5) . 10
S2 Rb Sn2 94.66(4) 16 10
S4 Rb Sn2 35.98(7) 10 10
S4 Rb Sn2 93.02(10) 3 10
S2 Rb Sn2 92.68(9) 7 10
S2 Rb Sn2 35.89(5) 10 10
Zn Rb Sn2 56.06(5) 10 10
Zn Rb Sn2 56.31(5) 4_655 10
S3 Rb Sn2 67.18(5) 12 10
S3 Rb Sn2 151.79(8) . 10
S2 Rb Sn2 94.66(4) . 3
S2 Rb Sn2 145.87(5) 16 3
S4 Rb Sn2 93.02(10) 10 3
S4 Rb Sn2 35.98(7) 3 3
S2 Rb Sn2 35.89(5) 7 3
S2 Rb Sn2 92.68(9) 10 3
Zn Rb Sn2 56.31(5) 10 3
Zn Rb Sn2 56.06(5) 4_655 3
S3 Rb Sn2 151.79(8) 12 3
S3 Rb Sn2 67.18(5) . 3
Sn2 Rb Sn2 100.73(9) 10 3
Cs Cs Cs 77.5(4) 3_554 4_554
Cs Cs Cs 51.27(19) 3_554 2
Cs Cs Cs 51.27(19) 4_554 2
Cs Cs S3 129.0(5) 3_554 4
Cs Cs S3 129.0(5) 4_554 4
Cs Cs S3 107.03(17) 2 4
Cs Cs S4 89.4(4) 3_554 4_554
Cs Cs S4 89.4(4) 4_554 4_554
Cs Cs S4 125.86(16) 2 4_554
S3 Cs S4 127.1(3) 4 4_554
Cs Cs S4 66.5(4) 3_554 .
Cs Cs S4 126.4(3) 4_554 .
Cs Cs S4 75.19(15) 2 .
S3 Cs S4 63.00(10) 4 .
S4 Cs S4 126.73(12) 4_554 .
Cs Cs S4 126.4(3) 3_554 2
Cs Cs S4 66.5(4) 4_554 2
Cs Cs S4 75.19(15) 2 2
S3 Cs S4 63.00(10) 4 2
S4 Cs S4 126.73(12) 4_554 2
S4 Cs S4 104.92(18) . 2
Cs Cs Zn 114.8(3) 3_554 9_444
Cs Cs Zn 114.8(3) 4_554 9_444
Cs Cs Zn 159.19(10) 2 9_444
S3 Cs Zn 93.8(2) 4 9_444
S4 Cs Zn 33.33(10) 4_554 9_444
S4 Cs Zn 115.81(17) . 9_444
S4 Cs Zn 115.81(17) 2 9_444
Cs Cs Rb 170.11(10) 3_554 9_444
Cs Cs Rb 93.3(2) 4_554 9_444
Cs Cs Rb 119.93(11) 2 9_444
S3 Cs Rb 54.87(9) 4 9_444
S4 Cs Rb 94.11(17) 4_554 9_444
S4 Cs Rb 117.84(16) . 9_444
S4 Cs Rb 44.88(7) 2 9_444
Zn Cs Rb 72.13(14) 9_444 9_444
Cs Cs Rb 93.3(2) 3_554 4
Cs Cs Rb 170.11(10) 4_554 4
Cs Cs Rb 119.93(11) 2 4
S3 Cs Rb 54.87(9) 4 4
S4 Cs Rb 94.11(17) 4_554 4
S4 Cs Rb 44.88(7) . 4
S4 Cs Rb 117.84(16) 2 4
Zn Cs Rb 72.13(14) 9_444 4
Rb Cs Rb 95.68(18) 9_444 4
Cs Cs Rb 117.6(5) 3_554 2_554
Cs Cs Rb 68.9(2) 4_554 2_554
Cs Cs Rb 120.11(11) 2 2_554
S3 Cs Rb 112.99(18) 4 2_554
S4 Cs Rb 41.46(7) 4_554 2_554
S4 Cs Rb 163.8(2) . 2_554
S4 Cs Rb 85.28(7) 2 2_554
Zn Cs Rb 48.04(9) 9_444 2_554
Rb Cs Rb 60.96(7) 9_444 2_554
Rb Cs Rb 119.3(2) 4 2_554
Cs Cs Rb 68.9(2) 3_554 11_454
Cs Cs Rb 117.6(5) 4_554 11_454
Cs Cs Rb 120.11(11) 2 11_454
S3 Cs Rb 112.99(18) 4 11_454
S4 Cs Rb 41.46(7) 4_554 11_454
S4 Cs Rb 85.28(7) . 11_454
S4 Cs Rb 163.8(2) 2 11_454
Zn Cs Rb 48.04(9) 9_444 11_454
Rb Cs Rb 119.3(2) 9_444 11_454
Rb Cs Rb 60.96(7) 4 11_454
Rb Cs Rb 82.23(14) 2_554 11_454

loop_
_geom_bond_atom_site_label_1
_geom_bond_atom_site_label_2
_geom_bond_distance
_geom_bond_site_symmetry_2
Sn1 S3 2.402(4) 4
Sn1 S3 2.402(4) .
Sn1 S3 2.402(4) 2
Sn1 S3 2.402(4) 3
Sn2 S2 2.371(2) .
Sn2 S2 2.371(2) 6
Sn2 S4 2.374(4) .
Sn2 S3 2.454(4) .
Sn2 Rb 4.035(3) 4
Sn2 Rb 4.035(3) 10_554
Zn S2 2.334(2) 5_565
Zn S2 2.334(2) .
Zn S1 2.3380(14) .
Zn S4 2.365(4) 12_554
Zn Rb 3.905(4) 3_565
Zn Rb 3.905(4) 10_554
Zn Cs 4.301(10) 9
S1 Zn 2.3380(14) 11_454
S1 Zn 2.3380(14) 12_554
S1 Zn 2.3380(14) 2_565
S2 Rb 3.241(4) .
S2 Rb 3.432(3) 10_554
S2 K 3.533(2) .
S3 Cs 3.472(7) 3
S3 Rb 3.977(2) .
S3 Rb 3.977(2) 11_455
S4 Zn 2.365(4) 11_454
S4 Rb 3.403(2) 10_554
S4 Rb 3.403(2) 4
S4 Cs 3.511(8) 3_554
S4 Cs 3.827(5) .
S4 Cs 3.827(5) 2
K S2 3.533(2) 6
K S2 3.533(2) 12
K S2 3.533(2) 5_565
K S2 3.533(2) 2_565
K S2 3.533(2) 16
K S2 3.533(2) 15_455
K S2 3.533(2) 11_455
K Rb 5.013(4) 12
K Rb 5.013(4) 11_455
K Rb 5.013(4) .
K Rb 5.013(4) 2_565
Rb S2 3.241(4) 16
Rb S4 3.403(2) 10
Rb S4 3.403(2) 3
Rb S2 3.432(3) 7
Rb S2 3.432(3) 10
Rb Zn 3.905(4) 10
Rb Zn 3.905(4) 4_655
Rb S3 3.977(2) 12
Rb Sn2 4.035(3) 10
Rb Sn2 4.035(3) 3
Cs Cs 1.563(14) 3_554
Cs Cs 1.563(14) 4_554
Cs Cs 1.96(2) 2
Cs S3 3.472(7) 4
Cs S4 3.511(8) 4_554
Cs S4 3.827(5) 2
Cs Zn 4.301(10) 9_444
Cs Rb 4.782(6) 9_444
Cs Rb 4.782(6) 4
Cs Rb 5.116(6) 2_554
Cs Rb 5.116(6) 11_454
